data_4002805
loop_
_publ_author_name
'Wang, Zhenbin'
'Chu, Iek-Heng'
'Zhou, Fei'
'Ong, Shyue Ping'

_publ_section_title
;
 Electronic Structure Descriptor for the Discovery of Narrow-Band
 Red-Emitting Phosphors
;
_journal_issue 11
_journal_name_full 'Chemistry of Materials'
_journal_page_first 4024
_journal_paper_doi 10.1021/acs.chemmater.6b01496
_journal_volume 28
_journal_year 2016
_chemical_formula_structural Ca5Al2(SiN4)2
_chemical_formula_sum 'Al8 Ca20 N32 Si8'
_space_group_IT_number 60
_symmetry_Int_Tables_number 60
_symmetry_space_group_name_Hall '-P 2n 2ab'
_symmetry_space_group_name_H-M 'P b c n'
_cell_angle_alpha 90.00000000
_cell_angle_beta 90.00000000
_cell_angle_gamma 90.00000000
_cell_formula_units_Z 4
_cell_length_a 9.30254885
_cell_length_b 6.17972086
_cell_length_c 15.56158812
_cell_volume 894.591
_cod_data_source_file 52.cif
_cod_data_source_block Ca5Al2(SiN4)2
_cod_original_cell_volume 894.591431094
_cod_original_sg_symbol_H-M Pbcn
_cod_original_formula_sum 'Ca20 Al8 Si8 N32'
_cod_database_code 4002805

loop_
_symmetry_equiv_pos_site_id
_symmetry_equiv_pos_as_xyz
1 'x, y, z'
2 '-x, -y, -z'
3 '-x+1/2, -y+1/2, z+1/2'
4 'x+1/2, y+1/2, -z+1/2'
5 'x+1/2, -y+1/2, -z'
6 '-x+1/2, y+1/2, z'
7 '-x, y, -z+1/2'
8 'x, -y, z+1/2'

loop_
_atom_site_aniso_type_symbol
_atom_site_aniso_U_11
_atom_site_aniso_U_22
_atom_site_aniso_U_33
_atom_site_aniso_U_12
_atom_site_aniso_U_13
_atom_site_aniso_U_23
Ca 0 0 0 0 0 0
Al 0 0 0 0 0 0
Si 0 0 0 0 0 0
N 0 0 0 0 0 0

loop_
_atom_site_type_symbol
_atom_site_label
_atom_site_symmetry_multiplicity
_atom_site_fract_x
_atom_site_fract_y
_atom_site_fract_z
_atom_site_occupancy
Ca Ca1 8 0.141366 0.375166 0.925395 1
Ca Ca2 8 0.197339 0.330582 0.604108 1
Ca Ca3 4 0.000000 0.363124 0.250000 1
Al Al4 8 0.145289 0.088704 0.763166 1
Si Si5 8 0.006723 0.093923 0.070618 1
N N6 8 0.018791 0.072583 0.661493 1
N N7 8 0.046823 0.359787 0.090434 1
N N8 8 0.140806 0.014351 0.494765 1
N N9 8 0.223247 0.364543 0.767370 1

_cod_struct_determination_method theoretical
